data_7217605
loop_
_publ_author_name
'Tang, Si-Fu'
'Li, Liang-Jun'
'Wang, Chao'
'Zhao, Xue-Bo'

_publ_section_title
;
 Investigation of the structure variation of metal diphosphonates with the
 changing of N-donor auxiliary ligands and their properties
;
_journal_issue 38
_journal_name_full CrystEngComm
_journal_page_first 9104
_journal_paper_doi 10.1039/C4CE01266F
_journal_volume 16
_journal_year 2014
_chemical_formula_sum 'C12 H18 Cu N2 O8 P2'
_chemical_formula_weight 443.76
_chemical_name_systematic
; 
 ? 
;
_space_group_IT_number 15
_symmetry_cell_setting monoclinic
_symmetry_space_group_name_Hall '-C 2yc'
_symmetry_space_group_name_H-M 'C 1 2/c 1'
_atom_sites_solution_hydrogens geom
_atom_sites_solution_primary direct
_atom_sites_solution_secondary difmap
_audit_creation_method SHELXL-97
_cell_angle_alpha 90.00
_cell_angle_beta 125.406(12)
_cell_angle_gamma 90.00
_cell_formula_units_Z 4
_cell_length_a 16.906(11)
_cell_length_b 8.996(6)
_cell_length_c 12.435(8)
_cell_measurement_temperature 296(2)
_cell_measurement_theta_max 25
_cell_measurement_theta_min 2.70
_cell_volume 1541.5(18)
_computing_cell_refinement 'Bruker XSCANS'
_computing_data_collection 'Bruker XSCANS'
_computing_data_reduction 'Bruker SHELXTL'
_computing_molecular_graphics 'Bruker SHELXTL'
_computing_publication_material 'Bruker SHELXTL'
_computing_structure_refinement 'SHELXL-97 (Sheldrick, 1997)'
_computing_structure_solution 'SHELXS-97 (Sheldrick, 1990)'
_diffrn_ambient_temperature 296(2)
_diffrn_measured_fraction_theta_full 0.990
_diffrn_measured_fraction_theta_max 0.990
_diffrn_radiation_monochromator graphite
_diffrn_radiation_source 'fine-focus sealed tube'
_diffrn_radiation_type MoK\a
_diffrn_radiation_wavelength 0.71073
_diffrn_reflns_av_R_equivalents 0.0586
_diffrn_reflns_av_sigmaI/netI 0.0669
_diffrn_reflns_limit_h_max 18
_diffrn_reflns_limit_h_min -20
_diffrn_reflns_limit_k_max 10
_diffrn_reflns_limit_k_min -10
_diffrn_reflns_limit_l_max 14
_diffrn_reflns_limit_l_min -9
_diffrn_reflns_number 3910
_diffrn_reflns_theta_full 25.00
_diffrn_reflns_theta_max 25.00
_diffrn_reflns_theta_min 2.70
_exptl_absorpt_coefficient_mu 1.673
_exptl_absorpt_correction_T_max 0.740
_exptl_absorpt_correction_T_min 0.649
_exptl_absorpt_correction_type multi-scan
_exptl_crystal_colour yellow
_exptl_crystal_density_diffrn 1.912
_exptl_crystal_density_method 'not measured'
_exptl_crystal_description block
_exptl_crystal_F_000 908
_exptl_crystal_size_max 0.30
_exptl_crystal_size_mid 0.22
_exptl_crystal_size_min 0.18
_refine_diff_density_max 0.516
_refine_diff_density_min -0.815
_refine_diff_density_rms 0.107
_refine_ls_extinction_method none
_refine_ls_goodness_of_fit_ref 1.056
_refine_ls_hydrogen_treatment mixed
_refine_ls_matrix_type full
_refine_ls_number_parameters 116
_refine_ls_number_reflns 1351
_refine_ls_number_restraints 0
_refine_ls_restrained_S_all 1.056
_refine_ls_R_factor_all 0.0628
_refine_ls_R_factor_gt 0.0442
_refine_ls_shift/su_max 0.000
_refine_ls_shift/su_mean 0.000
_refine_ls_structure_factor_coef Fsqd
_refine_ls_weighting_details 'calc w=1/[\s^2^(Fo^2^)+(0.0476P)^2^+1.0209P] where P=(Fo^2^+2Fc^2^)/3'
_refine_ls_weighting_scheme calc
_refine_ls_wR_factor_gt 0.1019
_refine_ls_wR_factor_ref 0.1104
_reflns_number_gt 1022
_reflns_number_total 1351
_reflns_threshold_expression >2sigma(I)
_cod_data_source_file c4ce01266f2.cif
_cod_data_source_block 1
_cod_depositor_comments
;
The following automatic conversions were performed:

'_symmetry_cell_setting' value 'Monoclinic' changed to 'monoclinic'
according to
/usr/data/users/saulius/crontab/automatic-downloads/rss-feeds/RSC/lib/dictionaries/cif_core.dic
dictionary named 'cif_core.dic' version 2.4.2 from 2011-04-26.

Automatic conversion script
Id: cif_fix_values 2281 2013-09-26 08:29:07Z andrius 

 Adding full bibliography for 7217600--7217608.cif.
;
_cod_original_cell_volume 1541.5(17)
_cod_original_sg_symbol_H-M C2/c
_cod_database_code 7217605

loop_
_symmetry_equiv_pos_as_xyz
'x, y, z'
'-x, y, -z+1/2'
'x+1/2, y+1/2, z'
'-x+1/2, y+1/2, -z+1/2'
'-x, -y, -z'
'x, -y, z-1/2'
'-x+1/2, -y+1/2, -z'
'x+1/2, -y+1/2, z-1/2'

loop_
_atom_site_label
_atom_site_type_symbol
_atom_site_fract_x
_atom_site_fract_y
_atom_site_fract_z
_atom_site_U_iso_or_equiv
_atom_site_adp_type
_atom_site_occupancy
_atom_site_symmetry_multiplicity
_atom_site_calc_flag
_atom_site_refinement_flags
Cu1 Cu 0.2500 0.2500 0.0000 0.0203(3) Uani 1 2 d S
O1W O 0.2591(2) 0.5193(4) 0.0123(3) 0.0285(8) Uani 1 1 d .
H1W H 0.2676 0.5676 0.0774 0.034 Uiso 1 1 d R
H2W H 0.2441 0.5812 -0.0489 0.034 Uiso 1 1 d R
O1 O 0.2241(2) 0.2280(3) 0.1355(3) 0.0188(7) Uani 1 1 d .
O2 O 0.2041(2) 0.2782(3) 0.3188(3) 0.0244(8) Uani 1 1 d .
O3 O 0.2830(2) 0.4658(3) 0.2575(3) 0.0232(7) Uani 1 1 d .
H3A H 0.2712 0.5345 0.2895 0.035 Uiso 1 1 calc R
N1 N 0.4003(2) 0.2382(4) 0.1511(3) 0.0209(9) Uani 1 1 d .
P1 P 0.20360(8) 0.34206(12) 0.20783(11) 0.0177(3) Uani 1 1 d .
C1 C -0.0019(4) 0.1897(5) 0.0680(5) 0.0373(14) Uani 1 1 d .
H1A H -0.0683 0.1576 0.0192 0.056 Uiso 1 1 calc R
H1B H 0.0272 0.1814 0.1608 0.056 Uiso 1 1 calc R
H1C H 0.0330 0.1285 0.0454 0.056 Uiso 1 1 calc R
C2 C 0.0019(3) 0.3494(5) 0.0343(4) 0.0218(10) Uani 1 1 d .
C3 C 0.0883(3) 0.4288(5) 0.0908(4) 0.0160(9) Uani 1 1 d .
C4 C 0.0842(3) 0.5769(5) 0.0550(4) 0.0180(10) Uani 1 1 d .
H4A H 0.1422 0.6287 0.0928 0.022 Uiso 1 1 calc R
C5 C 0.4512(3) 0.3620(5) 0.2014(5) 0.0375(13) Uani 1 1 d .
H5A H 0.4193 0.4527 0.1696 0.045 Uiso 1 1 calc R
C6 C 0.4503(3) 0.1142(5) 0.2005(4) 0.0221(10) Uani 1 1 d .
H6A H 0.4182 0.0238 0.1684 0.027 Uiso 1 1 calc R

loop_
_atom_site_aniso_label
_atom_site_aniso_U_11
_atom_site_aniso_U_22
_atom_site_aniso_U_33
_atom_site_aniso_U_23
_atom_site_aniso_U_13
_atom_site_aniso_U_12
Cu1 0.0141(4) 0.0281(5) 0.0163(4) 0.0015(3) 0.0074(3) 0.0002(3)
O1W 0.041(2) 0.0251(18) 0.0220(18) 0.0012(14) 0.0194(16) 0.0037(15)
O1 0.0211(16) 0.0128(15) 0.0194(16) 0.0000(12) 0.0100(14) 0.0028(12)
O2 0.0310(19) 0.0236(17) 0.0184(17) 0.0022(13) 0.0143(15) 0.0019(14)
O3 0.0185(16) 0.0189(16) 0.0269(18) -0.0029(13) 0.0102(14) -0.0006(13)
N1 0.0162(19) 0.029(2) 0.015(2) -0.0014(17) 0.0079(16) -0.0020(17)
P1 0.0153(6) 0.0153(6) 0.0171(6) 0.0007(5) 0.0064(5) 0.0022(5)
C1 0.026(3) 0.018(2) 0.050(4) 0.007(2) 0.012(3) 0.000(2)
C2 0.021(2) 0.020(2) 0.019(2) -0.0006(19) 0.008(2) 0.004(2)
C3 0.015(2) 0.019(2) 0.016(2) -0.0018(18) 0.0099(19) 0.0016(18)
C4 0.009(2) 0.025(2) 0.018(2) -0.0007(19) 0.0072(19) -0.0005(18)
C5 0.020(2) 0.026(3) 0.049(3) 0.002(2) 0.009(2) 0.006(2)
C6 0.026(2) 0.022(3) 0.016(2) 0.0003(19) 0.010(2) -0.003(2)

loop_
_atom_type_symbol
_atom_type_description
_atom_type_scat_dispersion_real
_atom_type_scat_dispersion_imag
_atom_type_scat_source
C C 0.0033 0.0016 'International Tables Vol C Tables 4.2.6.8 and 6.1.1.4'
H H 0.0000 0.0000 'International Tables Vol C Tables 4.2.6.8 and 6.1.1.4'
N N 0.0061 0.0033 'International Tables Vol C Tables 4.2.6.8 and 6.1.1.4'
O O 0.0106 0.0060 'International Tables Vol C Tables 4.2.6.8 and 6.1.1.4'
P P 0.1023 0.0942 'International Tables Vol C Tables 4.2.6.8 and 6.1.1.4'
Cu Cu 0.3201 1.2651 'International Tables Vol C Tables 4.2.6.8 and 6.1.1.4'

loop_
_geom_angle_atom_site_label_1
_geom_angle_atom_site_label_2
_geom_angle_atom_site_label_3
_geom_angle
_geom_angle_site_symmetry_1
_geom_angle_site_symmetry_3
O1 Cu1 O1 180.0(2) . 7
O1 Cu1 N1 90.95(13) . 7
O1 Cu1 N1 89.05(13) 7 7
O1 Cu1 N1 89.05(13) . .
O1 Cu1 N1 90.95(13) 7 .
N1 Cu1 N1 180.0(3) 7 .
O1 Cu1 O1W 85.20(10) . 7
O1 Cu1 O1W 94.80(10) 7 7
N1 Cu1 O1W 89.68(12) 7 7
N1 Cu1 O1W 90.32(12) . 7
O1 Cu1 O1W 94.80(10) . .
O1 Cu1 O1W 85.20(10) 7 .
N1 Cu1 O1W 90.32(12) 7 .
N1 Cu1 O1W 89.68(12) . .
O1W Cu1 O1W 180.00(16) 7 .
P1 O1 Cu1 132.03(17) . .
C6 N1 C5 115.3(4) . .
C6 N1 Cu1 125.0(3) . .
C5 N1 Cu1 119.7(3) . .
O2 P1 O1 113.82(17) . .
O2 P1 O3 111.36(17) . .
O1 P1 O3 105.92(17) . .
O2 P1 C3 109.77(19) . .
O1 P1 C3 108.86(18) . .
O3 P1 C3 106.83(19) . .
C4 C2 C3 117.7(4) 5_565 .
C4 C2 C1 119.0(4) 5_565 .
C3 C2 C1 123.2(4) . .
C4 C3 C2 119.0(4) . .
C4 C3 P1 120.2(3) . .
C2 C3 P1 120.8(3) . .
C2 C4 C3 123.2(4) 5_565 .
N1 C5 C5 122.6(3) . 2_655
N1 C6 C6 122.1(2) . 2_655

loop_
_geom_bond_atom_site_label_1
_geom_bond_atom_site_label_2
_geom_bond_distance
_geom_bond_site_symmetry_2
Cu1 O1 1.981(3) .
Cu1 O1 1.981(3) 7
Cu1 N1 2.113(4) 7
Cu1 N1 2.113(4) .
Cu1 O1W 2.427(4) 7
Cu1 O1W 2.427(4) .
O1 P1 1.531(3) .
O2 P1 1.490(3) .
O3 P1 1.568(3) .
N1 C6 1.317(5) .
N1 C5 1.322(6) .
P1 C3 1.800(4) .
C1 C2 1.508(6) .
C2 C4 1.385(6) 5_565
C2 C3 1.396(6) .
C3 C4 1.394(6) .
C4 C2 1.385(6) 5_565
C5 C5 1.370(9) 2_655
C6 C6 1.393(8) 2_655

loop_
_geom_hbond_atom_site_label_D
_geom_hbond_atom_site_label_H
_geom_hbond_atom_site_label_A
_geom_hbond_distance_DH
_geom_hbond_distance_HA
_geom_hbond_distance_DA
_geom_hbond_angle_DHA
_geom_hbond_site_symmetry_A
O1W H2W O2 0.85 1.86 2.716(4) 175.7 6_565
O3 H3A O1 0.82 1.95 2.745(4) 161.6 4
O3 H3A O2 0.82 2.73 3.015(4) 102.5 4
